data_4328715
loop_
_publ_author_name
'Jin-Cheng Wu'
'Liang Zhao'
'De-Xian Wang'
'Mei-Xiang Wang'

_publ_section_title
;
 Structural Diversity in Coordination Self-Assembled Networks of a
 Multimodal Ligand Azacalix[4]pyrazine
;
_journal_name_full 'Inorganic Chemistry'
_journal_page_first 3860
_journal_page_last 3867
_journal_paper_doi 10.1021/ic3000679
_journal_volume 51
_journal_year 2012
_chemical_formula_sum 'C22 H20 F6 N12 O6 S2 Zn'
_chemical_formula_weight 791.99
_chemical_name_systematic
; 
 ? 
;
_space_group_IT_number 152
_symmetry_cell_setting trigonal
_symmetry_space_group_name_Hall 'P 31 2"'
_symmetry_space_group_name_H-M 'P 31 2 1'
_atom_sites_solution_hydrogens geom
_atom_sites_solution_primary direct
_atom_sites_solution_secondary difmap
_audit_creation_method SHELXL-97
_cell_angle_alpha 90.00
_cell_angle_beta 90.00
_cell_angle_gamma 120.00
_cell_formula_units_Z 3
_cell_length_a 15.729(2)
_cell_length_b 15.729(2)
_cell_length_c 12.403(3)
_cell_measurement_reflns_used 1027
_cell_measurement_temperature 173(2)
_cell_measurement_theta_max 27.48
_cell_measurement_theta_min 2.17
_cell_volume 2657.4(8)
_computing_cell_refinement 'CrystalClear (Rigaku Inc., 2008)'
_computing_data_collection 'CrystalClear (Rigaku Inc., 2008)'
_computing_data_reduction 'CrystalClear (Rigaku Inc., 2008)'
_computing_molecular_graphics 'XP in Siemens SHELXTL (Sheldrick, 1994)'
_computing_publication_material 'SHELX97 (Sheldrick, 1997)'
_computing_structure_refinement 'SHELXL-97 (Sheldrick, 1997)'
_computing_structure_solution 'SHELXS-97 (Sheldrick, 1990)'
_diffrn_ambient_temperature 173(2)
_diffrn_measured_fraction_theta_full 0.998
_diffrn_measured_fraction_theta_max 0.998
_diffrn_measurement_device_type 'Saturn724+ CCD'
_diffrn_measurement_method '\w scans at fixed \c = 45\%'
_diffrn_radiation_monochromator graphite
_diffrn_radiation_source 'fine-focus sealed tube'
_diffrn_radiation_type MoK\a
_diffrn_radiation_wavelength 0.71073
_diffrn_reflns_av_R_equivalents 0.0687
_diffrn_reflns_av_sigmaI/netI 0.0363
_diffrn_reflns_limit_h_max 20
_diffrn_reflns_limit_h_min -20
_diffrn_reflns_limit_k_max 20
_diffrn_reflns_limit_k_min -20
_diffrn_reflns_limit_l_max 16
_diffrn_reflns_limit_l_min -16
_diffrn_reflns_number 32852
_diffrn_reflns_theta_full 27.47
_diffrn_reflns_theta_max 27.47
_diffrn_reflns_theta_min 1.49
_exptl_absorpt_coefficient_mu 0.895
_exptl_absorpt_correction_T_max 0.9238
_exptl_absorpt_correction_T_min 0.8484
_exptl_absorpt_correction_type numerical
_exptl_absorpt_process_details 'CrystalClear (Rigaku Inc., 2008)'
_exptl_crystal_colour Pale-yellow
_exptl_crystal_density_diffrn 1.485
_exptl_crystal_description Block
_exptl_crystal_F_000 1200
_exptl_crystal_size_max 0.19
_exptl_crystal_size_mid 0.11
_exptl_crystal_size_min 0.09
_refine_diff_density_max 0.373
_refine_diff_density_min -0.454
_refine_diff_density_rms 0.094
_refine_ls_abs_structure_details 'Flack H D (1983), Acta Cryst. A39, 876-881'
_refine_ls_abs_structure_Flack 0.070(17)
_refine_ls_extinction_coef 0.0015(5)
_refine_ls_extinction_expression Fc^*^=kFc[1+0.001xFc^2^\l^3^/sin(2\q)]^-1/4^
_refine_ls_extinction_method SHELXL
_refine_ls_goodness_of_fit_ref 1.169
_refine_ls_hydrogen_treatment constr
_refine_ls_matrix_type full
_refine_ls_number_parameters 227
_refine_ls_number_reflns 4052
_refine_ls_number_restraints 1
_refine_ls_restrained_S_all 1.169
_refine_ls_R_factor_all 0.0537
_refine_ls_R_factor_gt 0.0528
_refine_ls_shift/su_max 0.001
_refine_ls_shift/su_mean 0.000
_refine_ls_structure_factor_coef Fsqd
_refine_ls_weighting_details 'calc w=1/[\s^2^(Fo^2^)+(0.0563P)^2^+2.6880P] where P=(Fo^2^+2Fc^2^)/3'
_refine_ls_weighting_scheme calc
_refine_ls_wR_factor_gt 0.1245
_refine_ls_wR_factor_ref 0.1251
_reflns_number_gt 4000
_reflns_number_total 4052
_reflns_threshold_expression >2sigma(I)
_cod_data_source_file ic3000679_si_002_5.cif
_cod_data_source_block 4
_cod_original_cell_volume 2657.6(8)
_cod_database_code 4328715

loop_
_symmetry_equiv_pos_as_xyz
'x, y, z'
'-y, x-y, z+1/3'
'-x+y, -x, z+2/3'
'y, x, -z'
'x-y, -y, -z+2/3'
'-x, -x+y, -z+1/3'

loop_
_atom_site_label
_atom_site_type_symbol
_atom_site_fract_x
_atom_site_fract_y
_atom_site_fract_z
_atom_site_U_iso_or_equiv
_atom_site_adp_type
_atom_site_occupancy
_atom_site_symmetry_multiplicity
_atom_site_calc_flag
_atom_site_refinement_flags
_atom_site_disorder_assembly
_atom_site_disorder_group
Zn1 Zn 0.0000 0.57877(3) 0.1667 0.01783(15) Uani 1 2 d S . .
N1 N 0.1095(2) 0.3564(2) 0.0107(2) 0.0198(6) Uani 1 1 d . . .
C1 C 0.1646(3) 0.4289(3) 0.0792(3) 0.0201(7) Uani 1 1 d . . .
C2 C 0.1407(3) 0.4995(3) 0.1101(3) 0.0217(7) Uani 1 1 d . . .
H2A H 0.1823 0.5498 0.1563 0.026 Uiso 1 1 calc R . .
N2 N 0.0594(2) 0.4963(2) 0.0745(2) 0.0221(6) Uani 1 1 d . . .
C3 C 0.0030(3) 0.4227(3) 0.0052(3) 0.0232(8) Uani 1 1 d . . .
H3A H -0.0535 0.4190 -0.0233 0.028 Uiso 1 1 calc R . .
C4 C 0.0280(3) 0.3531(3) -0.0238(3) 0.0224(8) Uani 1 1 d . . .
N3 N -0.0368(2) 0.2735(2) -0.0898(3) 0.0269(7) Uani 1 1 d . . .
C5 C -0.0034(4) 0.2454(5) -0.1846(5) 0.083(3) Uani 1 1 d . . .
H5A H -0.0586 0.1925 -0.2205 0.124 Uiso 1 1 calc R . .
H5B H 0.0420 0.2244 -0.1638 0.124 Uiso 1 1 calc R . .
H5C H 0.0285 0.3005 -0.2326 0.124 Uiso 1 1 calc R . .
N4 N -0.1453(2) 0.2277(2) 0.0536(2) 0.0221(6) Uani 1 1 d . . .
C6 C -0.1310(3) 0.2143(3) -0.0501(3) 0.0230(8) Uani 1 1 d . . .
C7 C -0.2069(3) 0.1415(3) -0.1130(3) 0.0230(8) Uani 1 1 d . . .
H7A H -0.1953 0.1320 -0.1843 0.028 Uiso 1 1 calc R . .
N5 N -0.2962(2) 0.0855(2) -0.0692(2) 0.0226(7) Uani 1 1 d . . .
C8 C -0.3104(3) 0.0977(3) 0.0341(3) 0.0209(7) Uani 1 1 d . . .
H8A H -0.3715 0.0579 0.0656 0.025 Uiso 1 1 calc R . .
C9 C -0.2336(3) 0.1705(3) 0.0959(3) 0.0208(7) Uani 1 1 d . A .
N6 N -0.2452(2) 0.1846(2) 0.2040(2) 0.0236(7) Uani 1 1 d D . .
C10 C -0.3146(18) 0.104(2) 0.273(3) 0.043(4) Uani 0.638(19) 1 d PD A 1
H10A H -0.2848 0.0670 0.2980 0.065 Uiso 0.638(19) 1 calc PR A 1
H10B H -0.3728 0.0616 0.2328 0.065 Uiso 0.638(19) 1 calc PR A 1
H10C H -0.3316 0.1302 0.3340 0.065 Uiso 0.638(19) 1 calc PR A 1
C10' C -0.327(4) 0.104(4) 0.263(5) 0.043(4) Uani 0.36 1 d PD A 2
H10D H -0.3832 0.1124 0.2606 0.065 Uiso 0.362(19) 1 calc PR A 2
H10E H -0.3081 0.1035 0.3361 0.065 Uiso 0.362(19) 1 calc PR A 2
H10F H -0.3431 0.0424 0.2292 0.065 Uiso 0.362(19) 1 calc PR A 2
S1 S -0.15873(8) 0.53208(8) -0.04445(8) 0.0292(2) Uani 1 1 d . . .
O1 O -0.1180(2) 0.5123(3) -0.1372(2) 0.0413(8) Uani 1 1 d . . .
O2 O -0.12394(19) 0.5148(2) 0.0577(2) 0.0253(5) Uani 1 1 d . . .
O3 O -0.1615(4) 0.6212(4) -0.0470(3) 0.0770(15) Uani 1 1 d . . .
C11 C -0.2856(4) 0.4340(8) -0.0458(5) 0.090(3) Uani 1 1 d . . .
F1 F -0.3325(3) 0.4432(6) 0.0363(4) 0.156(3) Uani 1 1 d . . .
F2 F -0.3289(3) 0.4373(5) -0.1348(4) 0.141(3) Uani 1 1 d . . .
F3 F -0.2909(5) 0.3494(4) -0.0368(5) 0.148(3) Uani 1 1 d . . .

loop_
_atom_site_aniso_label
_atom_site_aniso_U_11
_atom_site_aniso_U_22
_atom_site_aniso_U_33
_atom_site_aniso_U_23
_atom_site_aniso_U_13
_atom_site_aniso_U_12
Zn1 0.0181(3) 0.0180(2) 0.0174(2) 0.00144(11) 0.0029(2) 0.00903(14)
N1 0.0207(14) 0.0234(15) 0.0159(14) 0.0042(12) 0.0024(11) 0.0114(13)
C1 0.0145(16) 0.032(2) 0.0124(14) 0.0036(14) 0.0020(13) 0.0102(14)
C2 0.0226(17) 0.0202(17) 0.0174(16) 0.0020(14) -0.0002(14) 0.0071(14)
N2 0.0243(17) 0.0207(16) 0.0224(14) 0.0025(12) 0.0000(13) 0.0121(14)
C3 0.0177(17) 0.0256(19) 0.0233(18) -0.0012(15) -0.0048(14) 0.0086(15)
C4 0.0184(17) 0.0258(19) 0.0172(16) 0.0055(14) 0.0043(14) 0.0068(15)
N3 0.0230(16) 0.0293(17) 0.0218(15) -0.0066(13) 0.0025(13) 0.0082(14)
C5 0.029(3) 0.091(5) 0.074(4) -0.057(4) 0.028(3) -0.011(3)
N4 0.0220(15) 0.0210(15) 0.0173(14) -0.0024(12) 0.0012(12) 0.0062(13)
C6 0.0230(18) 0.0266(19) 0.0176(17) -0.0028(14) 0.0011(14) 0.0111(15)
C7 0.0154(17) 0.0280(18) 0.0228(17) -0.0027(15) 0.0018(14) 0.0087(15)
N5 0.0195(15) 0.0258(16) 0.0213(15) -0.0051(12) -0.0054(12) 0.0103(12)
C8 0.0200(17) 0.0229(17) 0.0189(16) 0.0023(14) 0.0010(14) 0.0102(14)
C9 0.0172(16) 0.0226(18) 0.0215(17) -0.0020(14) 0.0029(14) 0.0091(14)
N6 0.0220(15) 0.0192(15) 0.0173(14) 0.0004(12) 0.0019(12) 0.0010(13)
C10 0.049(7) 0.030(3) 0.018(7) 0.000(3) 0.004(7) -0.004(4)
C10' 0.049(7) 0.030(3) 0.018(7) 0.000(3) 0.004(7) -0.004(4)
S1 0.0297(5) 0.0366(5) 0.0251(4) 0.0028(4) -0.0044(4) 0.0194(4)
O1 0.0386(17) 0.057(2) 0.0235(14) -0.0019(14) -0.0028(13) 0.0204(17)
O2 0.0238(13) 0.0333(15) 0.0238(13) 0.0014(12) 0.0011(10) 0.0181(13)
O3 0.145(4) 0.089(3) 0.049(2) -0.003(2) -0.019(3) 0.098(4)
C11 0.027(3) 0.148(8) 0.047(3) 0.015(5) -0.009(2) 0.008(4)
F1 0.038(2) 0.314(9) 0.067(3) 0.018(4) 0.015(2) 0.051(4)
F2 0.038(2) 0.247(7) 0.071(3) 0.018(4) -0.0288(19) 0.022(3)
F3 0.134(5) 0.083(4) 0.095(4) 0.020(3) -0.030(3) -0.046(3)

loop_
_atom_type_symbol
_atom_type_description
_atom_type_scat_dispersion_real
_atom_type_scat_dispersion_imag
_atom_type_scat_source
C C 0.0033 0.0016 'International Tables Vol C Tables 4.2.6.8 and 6.1.1.4'
H H 0.0000 0.0000 'International Tables Vol C Tables 4.2.6.8 and 6.1.1.4'
O O 0.0106 0.0060 'International Tables Vol C Tables 4.2.6.8 and 6.1.1.4'
F F 0.0171 0.0103 'International Tables Vol C Tables 4.2.6.8 and 6.1.1.4'
S S 0.1246 0.1234 'International Tables Vol C Tables 4.2.6.8 and 6.1.1.4'
Zn Zn 0.2839 1.4301 'International Tables Vol C Tables 4.2.6.8 and 6.1.1.4'
N N 0.0061 0.0033 'International Tables Vol C Tables 4.2.6.8 and 6.1.1.4'

loop_
_geom_angle_atom_site_label_1
_geom_angle_atom_site_label_2
_geom_angle_atom_site_label_3
_geom_angle
_geom_angle_site_symmetry_1
_geom_angle_site_symmetry_3
N5 Zn1 N5 104.75(17) 2_565 4_565
N5 Zn1 O2 94.68(11) 2_565 6
N5 Zn1 O2 86.34(11) 4_565 6
N5 Zn1 O2 86.34(11) 2_565 .
N5 Zn1 O2 94.68(11) 4_565 .
O2 Zn1 O2 178.33(16) 6 .
N5 Zn1 N2 89.50(12) 2_565 6
N5 Zn1 N2 164.79(12) 4_565 6
O2 Zn1 N2 87.23(10) 6 6
O2 Zn1 N2 91.46(12) . 6
N5 Zn1 N2 164.79(12) 2_565 .
N5 Zn1 N2 89.50(12) 4_565 .
O2 Zn1 N2 91.46(12) 6 .
O2 Zn1 N2 87.23(10) . .
N2 Zn1 N2 76.90(16) 6 .
C4 N1 C1 116.1(3) . .
N1 C1 C2 122.5(3) . .
N1 C1 N6 119.1(3) . 6
C2 C1 N6 118.2(3) . 6
N2 C2 C1 121.1(3) . .
C2 N2 C3 116.7(3) . .
C2 N2 Zn1 118.5(2) . .
C3 N2 Zn1 122.1(2) . .
N2 C3 C4 121.2(3) . .
N1 C4 C3 122.5(4) . .
N1 C4 N3 118.3(4) . .
C3 C4 N3 119.2(3) . .
C6 N3 C4 116.3(3) . .
C6 N3 C5 120.9(3) . .
C4 N3 C5 122.1(3) . .
C9 N4 C6 118.3(3) . .
N4 C6 N3 116.2(3) . .
N4 C6 C7 121.3(3) . .
N3 C6 C7 122.5(3) . .
N5 C7 C6 119.6(3) . .
C8 N5 C7 119.4(3) . .
C8 N5 Zn1 118.1(3) . 3_454
C7 N5 Zn1 121.3(2) . 3_454
N5 C8 C9 120.3(3) . .
N4 C9 N6 116.8(3) . .
N4 C9 C8 121.2(3) . .
N6 C9 C8 122.0(3) . .
C9 N6 C1 116.0(3) . 6
C9 N6 C10 121.9(16) . .
C1 N6 C10 117.5(15) 6 .
C9 N6 C10' 118(3) . .
C1 N6 C10' 124(3) 6 .
C10 N6 C10' 9(4) . .
O3 S1 O1 115.8(2) . .
O3 S1 O2 113.6(2) . .
O1 S1 O2 114.14(19) . .
O3 S1 C11 106.0(5) . .
O1 S1 C11 103.3(3) . .
O2 S1 C11 101.9(3) . .
S1 O2 Zn1 142.28(18) . .
F3 C11 F1 107.2(8) . .
F3 C11 F2 110.2(8) . .
F1 C11 F2 108.5(7) . .
F3 C11 S1 110.6(6) . .
F1 C11 S1 109.9(7) . .
F2 C11 S1 110.3(6) . .

loop_
_geom_bond_atom_site_label_1
_geom_bond_atom_site_label_2
_geom_bond_distance
_geom_bond_site_symmetry_2
Zn1 N5 2.120(3) 2_565
Zn1 N5 2.120(3) 4_565
Zn1 O2 2.163(3) 6
Zn1 O2 2.163(3) .
Zn1 N2 2.252(3) 6
Zn1 N2 2.252(3) .
N1 C4 1.328(5) .
N1 C1 1.337(5) .
C1 C2 1.393(5) .
C1 N6 1.406(4) 6
C2 N2 1.330(5) .
N2 C3 1.356(5) .
C3 C4 1.383(6) .
C4 N3 1.414(5) .
N3 C6 1.387(5) .
N3 C5 1.444(6) .
N4 C9 1.329(5) .
N4 C6 1.341(5) .
C6 C7 1.406(5) .
C7 N5 1.344(5) .
N5 C8 1.331(5) .
N5 Zn1 2.120(3) 3_454
C8 C9 1.406(5) .
C9 N6 1.385(5) .
N6 C1 1.406(4) 6
N6 C10 1.467(10) .
N6 C10' 1.471(15) .
S1 O3 1.424(4) .
S1 O1 1.424(3) .
S1 O2 1.459(3) .
S1 C11 1.812(7) .
C11 F3 1.296(12) .
C11 F1 1.308(10) .
C11 F2 1.312(7) .

loop_
_platon_squeeze_void_nr
_platon_squeeze_void_average_x
_platon_squeeze_void_average_y
_platon_squeeze_void_average_z
_platon_squeeze_void_volume
_platon_squeeze_void_count_electrons
_platon_squeeze_void_content
1 0.000 0.000 -0.013 478 212 ' '
2 0.000 0.446 0.167 8 5 ' '
3 0.554 0.554 0.500 8 4 ' '
4 0.446 0.000 0.833 8 5 ' '
